data_4344669
loop_
_publ_author_name
'M\"akel\"a, Toni'
'Minkkinen, Miia-Elina'
'Rissanen, Kari'

_publ_section_title
;
 Ion Pair Binding in the Solid-State with Ditopic Crown Ether Uranyl
 Salophen Receptors.
;
_journal_issue 3
_journal_name_full 'Inorganic chemistry'
_journal_page_first 1339
_journal_page_last 1346
_journal_paper_doi 10.1021/acs.inorgchem.5b02780
_journal_volume 55
_journal_year 2016
_chemical_formula_moiety 'C32 H35 K N2 O12 U, 2(C H4 O)'
_chemical_formula_sum 'C34 H43 K N2 O14 U'
_chemical_formula_weight 980.83
_chemical_name_systematic
;
 ?
;
_space_group_crystal_system monoclinic
_space_group_IT_number 14
_space_group_name_Hall '-P 2yn'
_space_group_name_H-M_alt 'P 1 21/n 1'
_symmetry_space_group_name_Hall '-P 2yn'
_symmetry_space_group_name_H-M 'P 1 21/n 1'
_atom_sites_solution_hydrogens geom
_atom_sites_solution_primary heavy
_audit_creation_date 2015-09-15
_audit_creation_method
;
Olex2 1.2
(compiled 2014.06.27 svn.r2953 for OlexSys, GUI svn.r4855)
;
_cell_angle_alpha 90
_cell_angle_beta 94.0600(10)
_cell_angle_gamma 90
_cell_formula_units_Z 4
_cell_length_a 12.0489(2)
_cell_length_b 18.5382(3)
_cell_length_c 16.2273(3)
_cell_measurement_temperature 123(2)
_cell_volume 3615.51(11)
_computing_molecular_graphics 'Olex2 (Dolomanov et al., 2009)'
_computing_publication_material 'Olex2 (Dolomanov et al., 2009)'
_computing_structure_refinement 'ShelXL (Sheldrick, 2008)'
_computing_structure_solution 'ShelXS (Sheldrick, 2008)'
_diffrn_ambient_temperature 123.15
_diffrn_measured_fraction_theta_full 0.999
_diffrn_measured_fraction_theta_max 0.999
_diffrn_measurement_device_type 'Bruker-Nonius Kappa CCD with APEXII detector'
_diffrn_measurement_method '\f and \w scans'
_diffrn_radiation_type MoK\a
_diffrn_radiation_wavelength 0.71073
_diffrn_reflns_av_R_equivalents 0.0367
_diffrn_reflns_av_unetI/netI 0.0390
_diffrn_reflns_laue_measured_fraction_full 0.971
_diffrn_reflns_laue_measured_fraction_max 0.999
_diffrn_reflns_limit_h_max 12
_diffrn_reflns_limit_h_min -14
_diffrn_reflns_limit_k_max 22
_diffrn_reflns_limit_k_min -22
_diffrn_reflns_limit_l_max 19
_diffrn_reflns_limit_l_min -19
_diffrn_reflns_number 25607
_diffrn_reflns_point_group_measured_fraction_full 0.971
_diffrn_reflns_point_group_measured_fraction_max 0.999
_diffrn_reflns_theta_full 25.242
_diffrn_reflns_theta_max 24.999
_diffrn_reflns_theta_min 2.019
_exptl_absorpt_coefficient_mu 4.676
_exptl_absorpt_correction_T_max 0.7457
_exptl_absorpt_correction_T_min 0.5396
_exptl_absorpt_correction_type multi-scan
_exptl_absorpt_process_details
;
SADABS-2008/1 (Bruker,2008) was used for absorption correction.
wR2(int) was 0.0916 before and 0.0612 after correction.
The Ratio of minimum to maximum transmission is 0.7236.
The \l/2 correction factor is 0.0015.
;
_exptl_crystal_colour red
_exptl_crystal_colour_primary red
_exptl_crystal_density_diffrn 1.802
_exptl_crystal_description needle
_exptl_crystal_F_000 1936
_exptl_crystal_recrystallization_method 'Evaporation of methanol solution'
_exptl_crystal_size_max 0.24
_exptl_crystal_size_mid 0.1
_exptl_crystal_size_min 0.04
_refine_diff_density_max 0.791
_refine_diff_density_min -0.583
_refine_diff_density_rms 0.102
_refine_ls_extinction_method none
_refine_ls_goodness_of_fit_ref 1.036
_refine_ls_hydrogen_treatment constr
_refine_ls_matrix_type full
_refine_ls_number_parameters 474
_refine_ls_number_reflns 6364
_refine_ls_number_restraints 0
_refine_ls_restrained_S_all 1.036
_refine_ls_R_factor_all 0.0356
_refine_ls_R_factor_gt 0.0268
_refine_ls_shift/su_max 0.003
_refine_ls_shift/su_mean 0.000
_refine_ls_structure_factor_coef Fsqd
_refine_ls_weighting_details 'w=1/[\s^2^(Fo^2^)+9.1248P] where P=(Fo^2^+2Fc^2^)/3'
_refine_ls_weighting_scheme calc
_refine_ls_wR_factor_gt 0.0524
_refine_ls_wR_factor_ref 0.0552
_reflns_Friedel_coverage 0.000
_reflns_number_gt 5510
_reflns_number_total 6364
_reflns_threshold_expression 'I > 2\s(I)'
_cod_data_source_file ic5b02780_si_017.cif
_cod_data_source_block R2_KAcO
_cod_database_code 4344669
_shelxl_version_number 2013-4
_shelx_space_group_comment
;
The symmetry employed for this shelxl refinement is uniquely defined
by the following loop, which should always be used as a source of
symmetry information in preference to the above space-group names.
They are only intended as comments.
;
_shelx_estimated_absorpt_t_max 0.835
_shelx_estimated_absorpt_t_min 0.400
_olex2_refinement_description
;
1. Fixed Uiso
 At 1.2 times of:
  All C(H) groups, All C(H,H) groups
 At 1.5 times of:
  All C(H,H,H) groups, All O(H) groups
2.a Secondary CH2 refined with riding coordinates:
 C21(H21A,H21B), C22(H22A,H22B), C23(H23A,H23B), C24(H24A,H24B), C25(H25A,
 H25B), C26(H26A,H26B), C27(H27A,H27B), C28(H28A,H28B), C29(H29A,H29B),
 C30(H30A,H30B)
2.b Aromatic/amide H refined with riding coordinates:
 C1(H1), C3(H3), C4(H4), C5(H5), C6(H6), C8(H8), C10(H10), C11(H11), C12(H12),
 C13(H13), C17(H17), C20(H20)
2.c Idealised Me refined as rotating group:
 C32(H32A,H32B,H32C), C34(H34A,H34B,H34C), C33(H33A,H33B,H33C)
2.d Idealised tetrahedral OH refined as rotating group:
 O14(H14), O13(H13A)
;
_olex2_submission_special_instructions 'No special instructions were received'

loop_
_space_group_symop_operation_xyz
'x, y, z'
'-x+1/2, y+1/2, -z+1/2'
'-x, -y, -z'
'x-1/2, -y-1/2, z-1/2'

loop_
_atom_site_label
_atom_site_type_symbol
_atom_site_fract_x
_atom_site_fract_y
_atom_site_fract_z
_atom_site_U_iso_or_equiv
_atom_site_adp_type
_atom_site_occupancy
_atom_site_site_symmetry_order
_atom_site_calc_flag
_atom_site_refinement_flags_posn
U1 U 0.74009(2) 0.27561(2) 0.68767(2) 0.01688(5) Uani 1 1 d .
K1 K 0.14003(7) 0.53248(4) 0.44308(5) 0.01698(18) Uani 1 1 d .
O1 O 0.6640(2) 0.20512(13) 0.73227(17) 0.0223(6) Uani 1 1 d .
O2 O 0.8089(2) 0.34865(14) 0.64006(17) 0.0240(6) Uani 1 1 d .
O3 O 0.7837(2) 0.20500(14) 0.58264(17) 0.0252(7) Uani 1 1 d .
O4 O 0.7582(2) 0.33278(14) 0.81147(16) 0.0221(6) Uani 1 1 d .
O5 O 0.3267(2) 0.44876(13) 0.42014(15) 0.0170(6) Uani 1 1 d .
O6 O 0.1513(2) 0.46178(13) 0.29718(15) 0.0188(6) Uani 1 1 d .
O7 O -0.0260(2) 0.55372(14) 0.32583(16) 0.0214(6) Uani 1 1 d .
O8 O -0.0650(2) 0.59632(13) 0.49190(16) 0.0201(6) Uani 1 1 d .
O9 O 0.1484(2) 0.61734(13) 0.58299(15) 0.0176(6) Uani 1 1 d .
O10 O 0.3302(2) 0.52884(13) 0.54905(15) 0.0160(6) Uani 1 1 d .
O11 O 0.9077(2) 0.22150(14) 0.73943(18) 0.0265(7) Uani 1 1 d .
O12 O 1.0852(2) 0.19572(16) 0.72964(19) 0.0327(7) Uani 1 1 d .
N1 N 0.5797(3) 0.27459(16) 0.56936(19) 0.0177(7) Uani 1 1 d .
N2 N 0.5699(3) 0.35575(16) 0.70608(18) 0.0150(7) Uani 1 1 d .
C1 C 0.5556(3) 0.2194(2) 0.5225(2) 0.0202(9) Uani 1 1 d .
H1 H 0.4891 0.2224 0.4874 0.024 Uiso 1 1 calc R
C2 C 0.6194(3) 0.1540(2) 0.5181(2) 0.0216(9) Uani 1 1 d .
C3 C 0.5695(4) 0.0943(2) 0.4775(3) 0.0285(10) Uani 1 1 d .
H3 H 0.4960 0.0985 0.4526 0.034 Uiso 1 1 calc R
C4 C 0.6255(4) 0.0292(2) 0.4728(3) 0.0304(11) Uani 1 1 d .
H4 H 0.5907 -0.0109 0.4452 0.036 Uiso 1 1 calc R
C5 C 0.7333(4) 0.0233(2) 0.5091(3) 0.0291(10) Uani 1 1 d .
H5 H 0.7712 -0.0216 0.5076 0.035 Uiso 1 1 calc R
C6 C 0.7856(4) 0.0813(2) 0.5469(3) 0.0268(10) Uani 1 1 d .
H6 H 0.8594 0.0761 0.5709 0.032 Uiso 1 1 calc R
C7 C 0.7317(3) 0.1484(2) 0.5507(2) 0.0226(9) Uani 1 1 d .
C8 C 0.5263(3) 0.36618(19) 0.7754(2) 0.0176(8) Uani 1 1 d .
H8 H 0.4543 0.3873 0.7728 0.021 Uiso 1 1 calc R
C9 C 0.5762(3) 0.34888(19) 0.8566(2) 0.0177(9) Uani 1 1 d .
C10 C 0.5069(3) 0.35045(19) 0.9233(2) 0.0194(9) Uani 1 1 d .
H10 H 0.4306 0.3627 0.9131 0.023 Uiso 1 1 calc R
C11 C 0.5474(3) 0.3347(2) 1.0026(2) 0.0219(9) Uani 1 1 d .
H11 H 0.4995 0.3342 1.0466 0.026 Uiso 1 1 calc R
C12 C 0.6605(4) 0.3195(2) 1.0168(2) 0.0230(9) Uani 1 1 d .
H12 H 0.6899 0.3088 1.0713 0.028 Uiso 1 1 calc R
C13 C 0.7299(3) 0.3196(2) 0.9536(2) 0.0214(9) Uani 1 1 d .
H13 H 0.8069 0.3103 0.9656 0.026 Uiso 1 1 calc R
C14 C 0.6907(3) 0.33326(19) 0.8714(2) 0.0176(8) Uani 1 1 d .
C15 C 0.5112(3) 0.33775(19) 0.5627(2) 0.0172(8) Uani 1 1 d .
C16 C 0.5092(3) 0.38042(19) 0.6328(2) 0.0156(8) Uani 1 1 d .
C17 C 0.4497(3) 0.44550(19) 0.6302(2) 0.0151(8) Uani 1 1 d .
H17 H 0.4508 0.4754 0.6778 0.018 Uiso 1 1 calc R
C18 C 0.3895(3) 0.46603(18) 0.5585(2) 0.0149(8) Uani 1 1 d .
C19 C 0.3878(3) 0.4217(2) 0.4878(2) 0.0159(8) Uani 1 1 d .
C20 C 0.4481(3) 0.35832(19) 0.4895(2) 0.0167(8) Uani 1 1 d .
H20 H 0.4473 0.3286 0.4417 0.020 Uiso 1 1 calc R
C21 C 0.3247(3) 0.40781(19) 0.3444(2) 0.0171(8) Uani 1 1 d .
H21A H 0.2861 0.3613 0.3511 0.020 Uiso 1 1 calc R
H21B H 0.4015 0.3977 0.3297 0.020 Uiso 1 1 calc R
C22 C 0.2639(3) 0.4519(2) 0.2777(2) 0.0207(9) Uani 1 1 d .
H22A H 0.3006 0.4994 0.2733 0.025 Uiso 1 1 calc R
H22B H 0.2660 0.4270 0.2239 0.025 Uiso 1 1 calc R
C23 C 0.0841(4) 0.4940(2) 0.2309(2) 0.0244(10) Uani 1 1 d .
H23A H 0.0820 0.4625 0.1816 0.029 Uiso 1 1 calc R
H23B H 0.1158 0.5412 0.2163 0.029 Uiso 1 1 calc R
C24 C -0.0311(4) 0.5041(2) 0.2585(3) 0.0268(10) Uani 1 1 d .
H24A H -0.0808 0.5230 0.2123 0.032 Uiso 1 1 calc R
H24B H -0.0611 0.4573 0.2760 0.032 Uiso 1 1 calc R
C25 C -0.1316(3) 0.5736(2) 0.3521(2) 0.0238(9) Uani 1 1 d .
H25A H -0.1692 0.5306 0.3734 0.029 Uiso 1 1 calc R
H25B H -0.1786 0.5932 0.3049 0.029 Uiso 1 1 calc R
C26 C -0.1164(4) 0.6295(2) 0.4188(2) 0.0247(10) Uani 1 1 d .
H26A H -0.0690 0.6692 0.4006 0.030 Uiso 1 1 calc R
H26B H -0.1895 0.6499 0.4307 0.030 Uiso 1 1 calc R
C27 C -0.0435(3) 0.6464(2) 0.5591(2) 0.0211(9) Uani 1 1 d .
H27A H -0.0557 0.6218 0.6119 0.025 Uiso 1 1 calc R
H27B H -0.0968 0.6870 0.5526 0.025 Uiso 1 1 calc R
C28 C 0.0732(3) 0.67549(19) 0.5624(2) 0.0193(9) Uani 1 1 d .
H28A H 0.0887 0.6962 0.5082 0.023 Uiso 1 1 calc R
H28B H 0.0825 0.7140 0.6046 0.023 Uiso 1 1 calc R
C29 C 0.2608(3) 0.64121(19) 0.5920(2) 0.0168(8) Uani 1 1 d .
H29A H 0.2689 0.6796 0.6344 0.020 Uiso 1 1 calc R
H29B H 0.2831 0.6612 0.5390 0.020 Uiso 1 1 calc R
C30 C 0.3335(3) 0.57841(19) 0.6175(2) 0.0175(8) Uani 1 1 d .
H30A H 0.4107 0.5948 0.6313 0.021 Uiso 1 1 calc R
H30B H 0.3059 0.5546 0.6667 0.021 Uiso 1 1 calc R
C31 C 1.0106(4) 0.2359(2) 0.7518(2) 0.0223(9) Uani 1 1 d .
C32 C 1.0387(4) 0.3041(2) 0.7982(3) 0.0343(11) Uani 1 1 d .
H32A H 1.0224 0.3456 0.7620 0.051 Uiso 1 1 calc GR
H32B H 1.1179 0.3040 0.8167 0.051 Uiso 1 1 calc GR
H32C H 0.9941 0.3072 0.8463 0.051 Uiso 1 1 calc GR
O14 O 1.2950(3) 0.25837(19) 0.7236(3) 0.0561(10) Uani 1 1 d .
H14 H 1.2313 0.2410 0.7279 0.084 Uiso 1 1 calc GR
C34 C 1.3689(4) 0.2030(3) 0.7058(3) 0.0412(13) Uani 1 1 d .
H34A H 1.3507 0.1594 0.7362 0.062 Uiso 1 1 calc GR
H34B H 1.4452 0.2180 0.7225 0.062 Uiso 1 1 calc GR
H34C H 1.3623 0.1930 0.6464 0.062 Uiso 1 1 calc GR
O13 O 1.0271(3) 0.05241(15) 0.70042(18) 0.0322(7) Uani 1 1 d .
H13A H 1.0303 0.0975 0.7057 0.048 Uiso 1 1 calc GR
C33 C 1.1140(4) 0.0289(2) 0.6538(3) 0.0388(12) Uani 1 1 d .
H33A H 1.1518 -0.0121 0.6816 0.058 Uiso 1 1 calc GR
H33B H 1.1672 0.0684 0.6486 0.058 Uiso 1 1 calc GR
H33C H 1.0837 0.0142 0.5988 0.058 Uiso 1 1 calc GR

loop_
_atom_site_aniso_label
_atom_site_aniso_U_11
_atom_site_aniso_U_22
_atom_site_aniso_U_33
_atom_site_aniso_U_23
_atom_site_aniso_U_13
_atom_site_aniso_U_12
U1 0.01414(8) 0.01482(8) 0.02207(8) 0.00342(6) 0.00398(6) 0.00165(6)
K1 0.0183(5) 0.0165(4) 0.0160(4) 0.0013(3) -0.0002(3) 0.0006(3)
O1 0.0162(15) 0.0210(14) 0.0299(16) 0.0054(12) 0.0014(12) 0.0031(11)
O2 0.0257(17) 0.0207(14) 0.0262(15) 0.0036(12) 0.0057(13) -0.0020(12)
O3 0.0234(16) 0.0230(15) 0.0296(16) -0.0032(12) 0.0043(13) 0.0053(12)
O4 0.0154(14) 0.0281(14) 0.0227(14) -0.0010(12) -0.0006(12) 0.0020(12)
O5 0.0201(15) 0.0197(13) 0.0110(13) -0.0040(11) -0.0007(11) 0.0042(11)
O6 0.0211(15) 0.0209(14) 0.0139(13) 0.0011(11) -0.0014(11) 0.0036(11)
O7 0.0165(15) 0.0252(14) 0.0219(15) -0.0026(12) -0.0013(12) 0.0003(12)
O8 0.0215(16) 0.0164(13) 0.0221(15) 0.0037(11) 0.0000(12) 0.0015(11)
O9 0.0171(15) 0.0140(12) 0.0215(14) 0.0012(11) 0.0000(12) 0.0037(11)
O10 0.0181(15) 0.0159(13) 0.0138(13) -0.0016(11) -0.0007(11) 0.0049(11)
O11 0.0152(15) 0.0233(14) 0.0410(17) 0.0069(13) 0.0021(13) 0.0034(12)
O12 0.0197(17) 0.0347(17) 0.0438(19) -0.0069(15) 0.0026(14) 0.0063(14)
N1 0.0173(17) 0.0180(16) 0.0182(16) 0.0008(14) 0.0052(14) 0.0026(14)
N2 0.0122(17) 0.0170(15) 0.0155(17) -0.0004(13) -0.0009(13) 0.0021(13)
C1 0.019(2) 0.0182(19) 0.023(2) 0.0001(17) 0.0037(17) -0.0039(17)
C2 0.029(2) 0.0152(19) 0.021(2) -0.0004(16) 0.0069(18) 0.0026(17)
C3 0.031(3) 0.025(2) 0.029(2) 0.0006(19) -0.002(2) 0.0006(19)
C4 0.047(3) 0.020(2) 0.025(2) -0.0040(18) 0.007(2) -0.002(2)
C5 0.038(3) 0.021(2) 0.031(2) 0.0021(19) 0.018(2) 0.008(2)
C6 0.026(2) 0.027(2) 0.029(2) 0.0031(19) 0.0114(19) 0.0076(19)
C7 0.023(2) 0.022(2) 0.023(2) 0.0025(17) 0.0123(18) 0.0051(18)
C8 0.019(2) 0.0153(19) 0.019(2) 0.0010(16) 0.0031(17) 0.0016(16)
C9 0.022(2) 0.0144(18) 0.016(2) -0.0015(15) -0.0008(17) 0.0009(16)
C10 0.018(2) 0.020(2) 0.020(2) -0.0007(16) 0.0034(17) 0.0003(16)
C11 0.028(2) 0.022(2) 0.017(2) -0.0012(17) 0.0064(18) -0.0001(18)
C12 0.034(3) 0.019(2) 0.015(2) 0.0019(16) -0.0053(19) -0.0033(18)
C13 0.017(2) 0.021(2) 0.025(2) -0.0005(17) -0.0053(18) 0.0003(17)
C14 0.021(2) 0.0125(18) 0.019(2) -0.0017(16) 0.0031(17) 0.0008(16)
C15 0.016(2) 0.0129(18) 0.023(2) 0.0022(16) 0.0061(17) -0.0010(16)
C16 0.011(2) 0.0189(19) 0.0165(19) 0.0024(16) 0.0016(16) 0.0010(16)
C17 0.013(2) 0.0179(19) 0.0144(19) -0.0020(16) 0.0018(16) -0.0004(16)
C18 0.016(2) 0.0120(18) 0.017(2) 0.0004(15) 0.0034(16) 0.0017(15)
C19 0.012(2) 0.0206(19) 0.0151(19) 0.0021(16) 0.0020(16) -0.0024(16)
C20 0.016(2) 0.0188(19) 0.0154(19) -0.0049(16) 0.0014(16) -0.0029(16)
C21 0.020(2) 0.0189(19) 0.0127(19) -0.0044(16) 0.0042(16) -0.0007(16)
C22 0.020(2) 0.025(2) 0.017(2) 0.0004(17) 0.0021(17) -0.0036(17)
C23 0.031(3) 0.025(2) 0.017(2) 0.0033(17) -0.0018(19) 0.0006(19)
C24 0.029(3) 0.023(2) 0.027(2) 0.0012(18) -0.010(2) -0.0028(19)
C25 0.021(2) 0.028(2) 0.022(2) 0.0014(18) -0.0023(18) -0.0011(18)
C26 0.022(2) 0.028(2) 0.023(2) 0.0079(18) -0.0028(18) 0.0027(18)
C27 0.028(2) 0.0185(19) 0.017(2) 0.0011(16) 0.0024(18) 0.0023(17)
C28 0.021(2) 0.0132(18) 0.023(2) 0.0007(16) -0.0006(17) 0.0034(16)
C29 0.013(2) 0.0143(18) 0.023(2) -0.0031(16) 0.0026(16) 0.0025(16)
C30 0.017(2) 0.0183(19) 0.017(2) -0.0022(16) -0.0006(17) 0.0017(16)
C31 0.025(2) 0.024(2) 0.018(2) 0.0090(17) -0.0010(18) -0.0003(18)
C32 0.044(3) 0.026(2) 0.033(3) 0.004(2) -0.001(2) 0.002(2)
O14 0.032(2) 0.049(2) 0.088(3) 0.014(2) 0.015(2) 0.0002(17)
C34 0.026(3) 0.064(3) 0.034(3) 0.007(2) 0.002(2) 0.001(2)
O13 0.041(2) 0.0287(16) 0.0277(17) 0.0018(14) 0.0070(15) -0.0020(15)
C33 0.052(3) 0.031(2) 0.035(3) 0.004(2) 0.014(2) -0.001(2)

loop_
_atom_type_symbol
_atom_type_description
_atom_type_scat_dispersion_real
_atom_type_scat_dispersion_imag
_atom_type_scat_source
C C 0.0033 0.0016 'International Tables Vol C Tables 4.2.6.8 and 6.1.1.4'
H H 0.0000 0.0000 'International Tables Vol C Tables 4.2.6.8 and 6.1.1.4'
K K 0.2009 0.2494 'International Tables Vol C Tables 4.2.6.8 and 6.1.1.4'
N N 0.0061 0.0033 'International Tables Vol C Tables 4.2.6.8 and 6.1.1.4'
O O 0.0106 0.0060 'International Tables Vol C Tables 4.2.6.8 and 6.1.1.4'
U U -9.6767 9.6646 'International Tables Vol C Tables 4.2.6.8 and 6.1.1.4'

loop_
_geom_angle_atom_site_label_1
_geom_angle_atom_site_label_2
_geom_angle_atom_site_label_3
_geom_angle
_geom_angle_site_symmetry_1
_geom_angle_site_symmetry_3
O1 U1 K1 167.98(8) . 3_666
O1 U1 O2 176.53(12) . .
O1 U1 O3 92.04(12) . .
O1 U1 O4 90.16(11) . .
O1 U1 O11 89.76(10) . .
O1 U1 N1 85.30(11) . .
O1 U1 N2 86.48(11) . .
O2 U1 K1 8.55(9) . 3_666
O2 U1 O3 88.46(11) . .
O2 U1 O4 90.60(11) . .
O2 U1 O11 93.70(11) . .
O2 U1 N1 91.68(11) . .
O2 U1 N2 90.60(11) . .
O3 U1 K1 90.17(7) . 3_666
O3 U1 O4 159.02(10) . .
O3 U1 O11 77.37(10) . .
O3 U1 N1 68.88(10) . .
O3 U1 N2 131.21(9) . .
O4 U1 K1 91.99(7) . 3_666
O4 U1 O11 81.78(10) . .
O4 U1 N1 132.10(9) . .
O4 U1 N2 69.75(9) . .
O11 U1 K1 102.25(7) . 3_666
O11 U1 N1 145.65(10) . .
O11 U1 N2 151.25(10) . .
N1 U1 K1 84.48(7) . 3_666
N2 U1 K1 83.18(7) . 3_666
N2 U1 N1 62.38(9) . .
O2 K1 O5 100.07(8) 3_666 .
O2 K1 O6 86.01(8) 3_666 .
O2 K1 O7 73.09(8) 3_666 .
O2 K1 O8 91.85(8) 3_666 .
O2 K1 O8 171.09(8) 3_666 3_566
O2 K1 O9 87.07(8) 3_666 .
O2 K1 O10 97.09(8) 3_666 .
O5 K1 O8 167.88(8) . .
O5 K1 O8 81.94(8) . 3_566
O6 K1 O5 61.52(7) . .
O6 K1 O8 87.38(8) . 3_566
O6 K1 O8 122.08(8) . .
O6 K1 O9 172.26(9) . .
O6 K1 O10 116.06(8) . .
O7 K1 O5 123.74(8) . .
O7 K1 O6 62.31(8) . .
O7 K1 O8 61.85(8) . .
O7 K1 O8 98.52(8) . 3_566
O7 K1 O9 118.73(8) . .
O7 K1 O10 170.00(9) . .
O8 K1 O8 86.60(8) 3_566 .
O9 K1 O5 116.48(7) . .
O9 K1 O8 99.85(8) . 3_566
O9 K1 O8 61.61(7) . .
O9 K1 O10 61.43(7) . .
O10 K1 O5 55.05(7) . .
O10 K1 O8 121.61(8) . .
O10 K1 O8 91.18(8) . 3_566
U1 O2 K1 165.75(15) . 3_666
C7 O3 U1 129.6(3) . .
C14 O4 U1 129.4(2) . .
C19 O5 K1 119.4(2) . .
C19 O5 C21 117.7(3) . .
C21 O5 K1 116.3(2) . .
C22 O6 K1 111.2(2) . .
C22 O6 C23 112.6(3) . .
C23 O6 K1 113.1(2) . .
C24 O7 K1 115.9(2) . .
C25 O7 K1 117.6(2) . .
C25 O7 C24 114.0(3) . .
K1 O8 K1 93.40(8) 3_566 .
C26 O8 K1 106.0(2) . .
C26 O8 K1 123.1(2) . 3_566
C26 O8 C27 113.1(3) . .
C27 O8 K1 111.1(2) . .
C27 O8 K1 108.1(2) . 3_566
C28 O9 K1 104.6(2) . .
C29 O9 K1 104.0(2) . .
C29 O9 C28 111.8(3) . .
C18 O10 K1 119.5(2) . .
C18 O10 C30 118.1(3) . .
C30 O10 K1 116.11(19) . .
C31 O11 U1 140.3(2) . .
C1 N1 U1 123.9(2) . .
C1 N1 C15 119.8(3) . .
C15 N1 U1 116.1(2) . .
C8 N2 U1 124.5(2) . .
C8 N2 C16 117.5(3) . .
C16 N2 U1 117.1(2) . .
N1 C1 C2 126.5(4) . .
C3 C2 C1 118.3(4) . .
C3 C2 C7 118.9(4) . .
C7 C2 C1 122.7(3) . .
C4 C3 C2 121.2(4) . .
C3 C4 C5 119.2(4) . .
C6 C5 C4 121.0(4) . .
C5 C6 C7 121.0(4) . .
O3 C7 C2 120.3(3) . .
O3 C7 C6 121.1(4) . .
C6 C7 C2 118.6(4) . .
N2 C8 C9 126.4(4) . .
C10 C9 C8 117.6(3) . .
C10 C9 C14 119.8(3) . .
C14 C9 C8 122.5(4) . .
C11 C10 C9 121.5(4) . .
C10 C11 C12 118.4(4) . .
C13 C12 C11 121.1(4) . .
C12 C13 C14 122.0(4) . .
O4 C14 C9 121.7(3) . .
O4 C14 C13 121.2(3) . .
C13 C14 C9 117.1(4) . .
C16 C15 N1 116.6(3) . .
C16 C15 C20 119.7(3) . .
C20 C15 N1 123.8(3) . .
C15 C16 N2 117.6(3) . .
C15 C16 C17 120.3(3) . .
C17 C16 N2 122.1(3) . .
C18 C17 C16 120.0(3) . .
O10 C18 K1 41.37(15) . .
O10 C18 C17 124.6(3) . .
O10 C18 C19 115.3(3) . .
C17 C18 K1 153.1(3) . .
C17 C18 C19 120.1(3) . .
C19 C18 K1 79.4(2) . .
O5 C19 K1 41.53(16) . .
O5 C19 C18 114.4(3) . .
O5 C19 C20 125.4(3) . .
C18 C19 K1 78.4(2) . .
C20 C19 K1 154.7(2) . .
C20 C19 C18 120.2(3) . .
C19 C20 C15 119.8(3) . .
O5 C21 K1 42.99(15) . .
O5 C21 C22 107.7(3) . .
C22 C21 K1 72.0(2) . .
O6 C22 K1 46.45(16) . .
O6 C22 C21 109.4(3) . .
C21 C22 K1 83.8(2) . .
O6 C23 K1 45.03(16) . .
O6 C23 C24 108.4(3) . .
C24 C23 K1 78.5(2) . .
O7 C24 K1 42.93(15) . .
O7 C24 C23 108.5(3) . .
C23 C24 K1 77.0(2) . .
K1 C25 K1 67.42(7) . 3_566
O7 C25 K1 101.8(2) . 3_566
O7 C25 K1 41.84(15) . .
O7 C25 C26 109.3(3) . .
C26 C25 K1 75.0(2) . 3_566
C26 C25 K1 77.8(2) . .
K1 C26 K1 68.56(7) . 3_566
O8 C26 K1 38.26(16) . 3_566
O8 C26 K1 51.27(18) . .
O8 C26 C25 108.8(3) . .
C25 C26 K1 78.0(2) . .
C25 C26 K1 82.4(2) . 3_566
K1 C27 K1 70.30(7) 3_566 .
O8 C27 K1 48.94(16) . 3_566
O8 C27 K1 47.45(17) . .
O8 C27 C28 112.0(3) . .
C28 C27 K1 130.3(2) . 3_566
C28 C27 K1 68.2(2) . .
O9 C28 K1 51.46(16) . .
O9 C28 C27 108.3(3) . .
C27 C28 K1 87.7(2) . .
O9 C29 K1 52.05(16) . .
O9 C29 C30 108.7(3) . .
C30 C29 K1 87.0(2) . .
O10 C30 K1 43.07(14) . .
O10 C30 C29 107.5(3) . .
C29 C30 K1 68.74(19) . .
O11 C31 C32 116.1(4) . .
O12 C31 O11 123.2(4) . .
O12 C31 C32 120.7(4) . .

loop_
_geom_bond_atom_site_label_1
_geom_bond_atom_site_label_2
_geom_bond_distance
_geom_bond_site_symmetry_2
U1 K1 4.4363(8) 3_666
U1 O1 1.779(3) .
U1 O2 1.791(3) .
U1 O3 2.241(3) .
U1 O4 2.268(3) .
U1 O11 2.356(3) .
U1 N1 2.626(3) .
U1 N2 2.567(3) .
K1 O2 2.678(3) 3_666
K1 O5 2.780(3) .
K1 O6 2.718(3) .
K1 O7 2.691(3) .
K1 O8 2.787(3) 3_566
K1 O8 2.899(3) .
K1 O9 2.758(3) .
K1 O10 2.766(2) .
O2 K1 2.678(3) 3_666
O3 C7 1.310(5) .
O4 C14 1.311(5) .
O5 C19 1.373(4) .
O5 C21 1.444(4) .
O6 C22 1.426(5) .
O6 C23 1.430(4) .
O7 C24 1.427(5) .
O7 C25 1.418(5) .
O8 K1 2.787(3) 3_566
O8 C26 1.437(4) .
O8 C27 1.442(4) .
O9 C28 1.432(4) .
O9 C29 1.423(4) .
O10 C18 1.369(4) .
O10 C30 1.440(4) .
O11 C31 1.270(5) .
O12 C31 1.240(5) .
N1 C1 1.296(5) .
N1 C15 1.432(5) .
N2 C8 1.289(5) .
N2 C16 1.426(4) .
C1 C2 1.441(5) .
C2 C3 1.402(5) .
C2 C7 1.421(6) .
C3 C4 1.388(6) .
C4 C5 1.392(6) .
C5 C6 1.368(6) .
C6 C7 1.407(5) .
C8 C9 1.446(5) .
C9 C10 1.413(6) .
C9 C14 1.414(5) .
C10 C11 1.375(5) .
C11 C12 1.395(6) .
C12 C13 1.369(6) .
C13 C14 1.406(5) .
C15 C16 1.388(5) .
C15 C20 1.416(5) .
C16 C17 1.402(5) .
C17 C18 1.381(5) .
C18 C19 1.410(5) .
C19 C20 1.381(5) .
C21 C22 1.504(5) .
C23 C24 1.500(6) .
C25 K1 3.869(4) 3_566
C25 C26 1.501(5) .
C26 K1 3.770(4) 3_566
C27 K1 3.513(4) 3_566
C27 C28 1.504(5) .
C29 C30 1.497(5) .
C31 C32 1.497(6) .
O14 C34 1.401(6) .
O13 C33 1.403(6) .

loop_
_geom_torsion_atom_site_label_1
_geom_torsion_atom_site_label_2
_geom_torsion_atom_site_label_3
_geom_torsion_atom_site_label_4
_geom_torsion
_geom_torsion_site_symmetry_1
_geom_torsion_site_symmetry_4
U1 O3 C7 C2 58.3(5) . .
U1 O3 C7 C6 -122.5(4) . .
U1 O4 C14 C9 -50.5(5) . .
U1 O4 C14 C13 130.9(3) . .
U1 O11 C31 O12 -131.2(4) . .
U1 O11 C31 C32 51.0(6) . .
U1 N1 C1 C2 -9.3(6) . .
U1 N1 C15 C16 -21.9(4) . .
U1 N1 C15 C20 157.6(3) . .
U1 N2 C8 C9 14.3(5) . .
U1 N2 C16 C15 28.0(4) . .
U1 N2 C16 C17 -151.6(3) . .
K1 O5 C19 C18 -32.2(4) . .
K1 O5 C19 C20 150.5(3) . .
K1 O5 C21 C22 35.1(4) . .
K1 O6 C22 C21 60.5(3) . .
K1 O6 C23 C24 -51.1(3) . .
K1 O7 C24 C23 -44.9(4) . .
K1 O7 C25 K1 -34.7(2) . 3_566
K1 O7 C25 C26 43.4(4) . .
K1 O8 C26 K1 105.1(2) . 3_566
K1 O8 C26 K1 -105.1(2) 3_566 .
K1 O8 C26 C25 -48.9(4) 3_566 .
K1 O8 C26 C25 56.2(3) . .
K1 O8 C27 K1 101.12(16) 3_566 .
K1 O8 C27 K1 -101.12(16) . 3_566
K1 O8 C27 C28 23.9(3) . .
K1 O8 C27 C28 125.0(3) 3_566 .
K1 O9 C28 C27 71.5(3) . .
K1 O9 C29 C30 -70.5(3) . .
K1 O10 C18 C17 -148.9(3) . .
K1 O10 C18 C19 32.2(4) . .
K1 O10 C30 C29 -26.8(4) . .
K1 C18 C19 O5 21.1(3) . .
K1 C18 C19 C20 -161.4(4) . .
K1 C19 C20 C15 -132.7(5) . .
K1 C21 C22 O6 -39.4(2) . .
K1 C23 C24 O7 29.6(2) . .
K1 C25 C26 K1 -69.60(6) . 3_566
K1 C25 C26 K1 69.60(6) 3_566 .
K1 C25 C26 O8 -41.5(3) . .
K1 C25 C26 O8 28.1(3) 3_566 .
K1 C27 C28 K1 35.4(3) 3_566 .
K1 C27 C28 O9 -47.9(2) . .
K1 C27 C28 O9 -12.5(4) 3_566 .
K1 C29 C30 O10 19.3(3) . .
O3 U1 O2 K1 101.5(6) . 3_666
O4 U1 O2 K1 -99.5(6) . 3_666
O5 C19 C20 C15 177.6(3) . .
O5 C21 C22 K1 -24.3(2) . .
O5 C21 C22 O6 -63.7(4) . .
O6 C23 C24 K1 34.2(2) . .
O6 C23 C24 O7 63.8(4) . .
O7 C25 C26 K1 -97.5(3) . 3_566
O7 C25 C26 K1 -27.9(2) . .
O7 C25 C26 O8 -69.5(4) . .
O8 C27 C28 K1 -18.7(3) . .
O8 C27 C28 O9 -66.6(4) . .
O9 C29 C30 K1 48.1(2) . .
O9 C29 C30 O10 67.4(4) . .
O10 C18 C19 K1 -21.0(3) . .
O10 C18 C19 O5 0.2(5) . .
O10 C18 C19 C20 177.6(3) . .
O11 U1 O2 K1 178.7(6) . 3_666
N1 U1 O2 K1 32.7(6) . 3_666
N1 C1 C2 C3 166.6(4) . .
N1 C1 C2 C7 -15.7(7) . .
N1 C15 C16 N2 -3.4(5) . .
N1 C15 C16 C17 176.1(3) . .
N1 C15 C20 C19 -177.5(3) . .
N2 U1 O2 K1 -29.7(6) . 3_666
N2 C8 C9 C10 -167.2(4) . .
N2 C8 C9 C14 15.1(6) . .
N2 C16 C17 C18 -178.1(3) . .
C1 N1 C15 C16 153.3(4) . .
C1 N1 C15 C20 -27.3(6) . .
C1 C2 C3 C4 -178.4(4) . .
C1 C2 C7 O3 -3.6(6) . .
C1 C2 C7 C6 177.1(4) . .
C2 C3 C4 C5 -0.2(7) . .
C3 C2 C7 O3 174.1(4) . .
C3 C2 C7 C6 -5.2(6) . .
C3 C4 C5 C6 -1.9(7) . .
C4 C5 C6 C7 0.4(7) . .
C5 C6 C7 O3 -176.1(4) . .
C5 C6 C7 C2 3.2(6) . .
C7 C2 C3 C4 3.8(6) . .
C8 N2 C16 C15 -142.0(4) . .
C8 N2 C16 C17 38.5(5) . .
C8 C9 C10 C11 180.0(3) . .
C8 C9 C14 O4 -0.8(5) . .
C8 C9 C14 C13 177.9(3) . .
C9 C10 C11 C12 2.3(6) . .
C10 C9 C14 O4 -178.5(3) . .
C10 C9 C14 C13 0.2(5) . .
C10 C11 C12 C13 -0.4(6) . .
C11 C12 C13 C14 -1.6(6) . .
C12 C13 C14 O4 -179.6(3) . .
C12 C13 C14 C9 1.7(5) . .
C14 C9 C10 C11 -2.2(6) . .
C15 N1 C1 C2 175.9(4) . .
C15 C16 C17 C18 2.4(6) . .
C16 N2 C8 C9 -176.6(3) . .
C16 C15 C20 C19 1.9(6) . .
C16 C17 C18 K1 132.1(5) . .
C16 C17 C18 O10 -178.9(3) . .
C16 C17 C18 C19 -0.1(6) . .
C17 C18 C19 K1 160.0(4) . .
C17 C18 C19 O5 -178.8(3) . .
C17 C18 C19 C20 -1.3(6) . .
C18 O10 C30 K1 -152.2(4) . .
C18 O10 C30 C29 -178.9(3) . .
C18 C19 C20 C15 0.4(6) . .
C19 O5 C21 K1 151.2(4) . .
C19 O5 C21 C22 -173.7(3) . .
C20 C15 C16 N2 177.1(3) . .
C20 C15 C16 C17 -3.3(6) . .
C21 O5 C19 K1 -150.3(4) . .
C21 O5 C19 C18 177.6(3) . .
C21 O5 C19 C20 0.2(5) . .
C22 O6 C23 K1 -127.1(3) . .
C22 O6 C23 C24 -178.3(3) . .
C23 O6 C22 K1 128.1(3) . .
C23 O6 C22 C21 -171.3(3) . .
C24 O7 C25 K1 105.9(3) . 3_566
C24 O7 C25 K1 140.5(4) . .
C24 O7 C25 C26 -176.1(3) . .
C25 O7 C24 K1 -141.2(4) . .
C25 O7 C24 C23 173.9(3) . .
C26 O8 C27 K1 139.9(3) . 3_566
C26 O8 C27 K1 -119.0(3) . .
C26 O8 C27 C28 -95.2(4) . .
C27 O8 C26 K1 121.9(3) . .
C27 O8 C26 K1 -133.0(4) . 3_566
C27 O8 C26 C25 178.2(3) . .
C28 O9 C29 K1 -112.3(3) . .
C28 O9 C29 C30 177.2(3) . .
C29 O9 C28 K1 111.9(3) . .
C29 O9 C28 C27 -176.7(3) . .
C30 O10 C18 K1 151.2(4) . .
C30 O10 C18 C17 2.3(5) . .
C30 O10 C18 C19 -176.7(3) . .
